data_1513208
loop_
_publ_author_name
'Vinod P. Singh'
'Monika Mishra'
'Karishma Tiwari'

_publ_section_title
;
 Structural investigations on bis-(semicarbazido)dihydrazine nickel(II)
 complex synthesized by using uracil and hydrazine hydrate
;
_journal_name_full
;
Inorganica Chimica Acta
;
_journal_page_first 89
_journal_page_last 97
_journal_paper_doi 10.1016/j.ica.2012.12.017
_journal_volume 398
_journal_year 2013
_chemical_formula_moiety 'C2 H16 N10 Ni O2'
_chemical_formula_sum 'C2 H16 N10 Ni O2'
_chemical_formula_weight 270.96
_space_group_IT_number 14
_symmetry_cell_setting monoclinic
_symmetry_space_group_name_Hall '-P 2yn'
_symmetry_space_group_name_H-M 'P 1 21/n 1'
_atom_sites_solution_hydrogens geom
_atom_sites_solution_primary direct
_atom_sites_solution_secondary difmap
_cell_angle_alpha 90.00
_cell_angle_beta 110.030(15)
_cell_angle_gamma 90.00
_cell_formula_units_Z 2
_cell_length_a 8.0122(12)
_cell_length_b 7.3011(9)
_cell_length_c 8.5625(12)
_cell_measurement_reflns_used 1321
_cell_measurement_temperature 293(2)
_cell_measurement_theta_max 28.9054
_cell_measurement_theta_min 3.0007
_cell_volume 470.59(12)
_computing_cell_refinement
;
CrysAlisPro, Oxford Diffraction Ltd.,
Version 1.171.34.40 (release 27-08-2010 CrysAlis171 .NET)
(compiled Aug 27 2010,11:50:40)
;
_computing_data_collection
;
CrysAlisPro, Oxford Diffraction Ltd.,
Version 1.171.34.40 (release 27-08-2010 CrysAlis171 .NET)
(compiled Aug 27 2010,11:50:40)
;
_computing_data_reduction
;
CrysAlisPro, Oxford Diffraction Ltd.,
Version 1.171.34.40 (release 27-08-2010 CrysAlis171 .NET)
(compiled Aug 27 2010,11:50:40)
;
_computing_structure_refinement 'SHELXL-97 (Sheldrick, 1997)'
_diffrn_ambient_temperature 293(2)
_diffrn_measured_fraction_theta_full 1.000
_diffrn_measured_fraction_theta_max 0.866
_diffrn_radiation_monochromator graphite
_diffrn_radiation_source 'fine-focus sealed tube'
_diffrn_radiation_type MoK\a
_diffrn_radiation_wavelength 0.71073
_diffrn_reflns_av_R_equivalents 0.0177
_diffrn_reflns_av_sigmaI/netI 0.0322
_diffrn_reflns_limit_h_max 10
_diffrn_reflns_limit_h_min -6
_diffrn_reflns_limit_k_max 9
_diffrn_reflns_limit_k_min -8
_diffrn_reflns_limit_l_max 6
_diffrn_reflns_limit_l_min -11
_diffrn_reflns_number 1854
_diffrn_reflns_theta_full 25.00
_diffrn_reflns_theta_max 28.97
_diffrn_reflns_theta_min 3.01
_exptl_absorpt_coefficient_mu 2.067
_exptl_absorpt_correction_T_max 1.00000
_exptl_absorpt_correction_T_min 0.53252
_exptl_absorpt_correction_type multi-scan
_exptl_crystal_colour violet
_exptl_crystal_density_diffrn 1.912
_exptl_crystal_density_method 'not measured'
_exptl_crystal_description rectangular
_exptl_crystal_F_000 284
_exptl_crystal_size_max 0.24
_exptl_crystal_size_mid 0.23
_exptl_crystal_size_min 0.22
_refine_diff_density_max 1.154
_refine_diff_density_min -0.977
_refine_diff_density_rms 0.160
_refine_ls_extinction_method none
_refine_ls_goodness_of_fit_ref 1.147
_refine_ls_matrix_type full
_refine_ls_number_parameters 78
_refine_ls_number_reflns 1242
_refine_ls_number_restraints 1
_refine_ls_restrained_S_all 1.153
_refine_ls_R_factor_all 0.0571
_refine_ls_R_factor_gt 0.0521
_refine_ls_shift/su_max 0.002
_refine_ls_shift/su_mean 0.000
_refine_ls_structure_factor_coef Fsqd
_refine_ls_weighting_details 'calc w=1/[\s^2^(Fo^2^)+(0.0802P)^2^+1.2236P] where P=(Fo^2^+2Fc^2^)/3'
_refine_ls_weighting_scheme calc
_refine_ls_wR_factor_gt 0.1434
_refine_ls_wR_factor_ref 0.1491
_reflns_number_gt 957
_reflns_number_total 1242
_reflns_threshold_expression >2sigma(I)
_cod_data_source_file ICA-2013-398-89-97.cif
_cod_data_source_block u4
_cod_original_cell_volume 470.59(11)
_cod_database_code 1513208

loop_
_symmetry_equiv_pos_as_xyz
'x, y, z'
'-x+1/2, y+1/2, -z+1/2'
'-x, -y, -z'
'x-1/2, -y-1/2, z-1/2'

loop_
_atom_site_label
_atom_site_type_symbol
_atom_site_fract_x
_atom_site_fract_y
_atom_site_fract_z
_atom_site_U_iso_or_equiv
_atom_site_adp_type
_atom_site_occupancy
_atom_site_symmetry_multiplicity
_atom_site_calc_flag
_atom_site_refinement_flags
N3 N 0.0816(4) 0.1780(5) 0.2078(4) 0.0197(7) Uani 1 1 d D
H3A H 0.1944 0.2116 0.2240 0.024 Uiso 1 1 calc R
H3B H 0.0146 0.2799 0.1801 0.024 Uiso 1 1 calc R
N2 N 0.2542(4) 0.2289(5) -0.0712(4) 0.0203(7) Uani 1 1 d .
C1 C 0.0919(5) 0.3107(5) -0.1508(4) 0.0184(8) Uani 1 1 d .
N5 N 0.0924(5) 0.4599(5) -0.2189(4) 0.0174(7) Uani 1 1 d .
H5A H -0.0059 0.5163 -0.2675 0.021 Uiso 1 1 calc R
H5B H 0.1912 0.5072 -0.2177 0.021 Uiso 1 1 calc R
H2 H 0.317(9) 0.024(7) 0.058(8) 0.027(16) Uiso 1 1 d .
H1 H 0.280(7) -0.016(6) -0.081(7) 0.008(11) Uiso 1 1 d .
Ni1 Ni 0.0000 0.0000 0.0000 0.0155(3) Uani 1 2 d S
N4 N 0.0747(5) 0.1142(5) 0.3662(4) 0.0261(8) Uani 1 1 d D
H4A H 0.0378 0.0054 0.3748 0.031 Uiso 1 1 calc R
H4B H 0.1075 0.1854 0.4514 0.031 Uiso 1 1 calc R
N1 N 0.2533(5) 0.0429(5) -0.0219(5) 0.0179(7) Uani 1 1 d .
O1 O -0.0470(3) 0.2294(4) -0.1458(4) 0.0213(6) Uani 1 1 d .

loop_
_atom_site_aniso_label
_atom_site_aniso_U_11
_atom_site_aniso_U_22
_atom_site_aniso_U_33
_atom_site_aniso_U_23
_atom_site_aniso_U_13
_atom_site_aniso_U_12
N3 0.0193(15) 0.0179(16) 0.0225(16) -0.0036(12) 0.0081(12) -0.0034(13)
N2 0.0169(15) 0.0174(16) 0.0283(18) 0.0037(13) 0.0098(13) -0.0001(13)
C1 0.0217(18) 0.0185(18) 0.0154(17) -0.0008(13) 0.0070(13) 0.0013(15)
N5 0.0201(16) 0.0115(14) 0.0227(16) 0.0103(12) 0.0097(13) 0.0019(13)
Ni1 0.0148(4) 0.0142(4) 0.0180(4) 0.0013(2) 0.0061(3) -0.0005(2)
N4 0.0329(19) 0.0275(19) 0.0199(16) 0.0003(14) 0.0118(14) 0.0027(15)
N1 0.0168(17) 0.0186(16) 0.0183(17) 0.0013(14) 0.0062(14) 0.0021(14)
O1 0.0158(13) 0.0209(14) 0.0260(14) 0.0077(11) 0.0057(10) 0.0024(11)

loop_
_atom_type_symbol
_atom_type_description
_atom_type_scat_dispersion_real
_atom_type_scat_dispersion_imag
_atom_type_scat_source
C C 0.0033 0.0016 'International Tables Vol C Tables 4.2.6.8 and 6.1.1.4'
H H 0.0000 0.0000 'International Tables Vol C Tables 4.2.6.8 and 6.1.1.4'
N N 0.0061 0.0033 'International Tables Vol C Tables 4.2.6.8 and 6.1.1.4'
O O 0.0106 0.0060 'International Tables Vol C Tables 4.2.6.8 and 6.1.1.4'
Ni Ni 0.3393 1.1124 'International Tables Vol C Tables 4.2.6.8 and 6.1.1.4'

loop_
_geom_angle_atom_site_label_1
_geom_angle_atom_site_label_2
_geom_angle_atom_site_label_3
_geom_angle
_geom_angle_site_symmetry_1
_geom_angle_site_symmetry_3
N4 N3 Ni1 119.2(2) . .
N4 N3 H3A 107.5 . .
Ni1 N3 H3A 107.5 . .
N4 N3 H3B 107.5 . .
Ni1 N3 H3B 107.5 . .
H3A N3 H3B 107.0 . .
C1 N2 N1 117.4(3) . .
N5 C1 O1 124.7(4) . .
N5 C1 N2 117.3(4) . .
O1 C1 N2 117.9(3) . .
C1 N5 H5A 120.0 . .
C1 N5 H5B 120.0 . .
H5A N5 H5B 120.0 . .
O1 Ni1 O1 180.00(9) 3 .
O1 Ni1 N3 92.90(12) 3 .
O1 Ni1 N3 87.10(12) . .
O1 Ni1 N3 87.10(12) 3 3
O1 Ni1 N3 92.90(12) . 3
N3 Ni1 N3 180.00(13) . 3
O1 Ni1 N1 101.12(12) 3 .
O1 Ni1 N1 78.88(12) . .
N3 Ni1 N1 87.39(14) . .
N3 Ni1 N1 92.61(14) 3 .
O1 Ni1 N1 78.88(12) 3 3
O1 Ni1 N1 101.12(12) . 3
N3 Ni1 N1 92.61(14) . 3
N3 Ni1 N1 87.39(14) 3 3
N1 Ni1 N1 180.0(2) . 3
N3 N4 H4A 120.0 . .
N3 N4 H4B 120.0 . .
H4A N4 H4B 120.0 . .
N2 N1 Ni1 105.6(2) . .
N2 N1 H2 113(4) . .
Ni1 N1 H2 106(5) . .
N2 N1 H1 108(3) . .
Ni1 N1 H1 119(4) . .
H2 N1 H1 105(6) . .
C1 O1 Ni1 114.9(2) . .

loop_
_geom_bond_atom_site_label_1
_geom_bond_atom_site_label_2
_geom_bond_distance
_geom_bond_site_symmetry_2
N3 N4 1.453(4) .
N3 Ni1 2.118(3) .
N3 H3A 0.9000 .
N3 H3B 0.9000 .
N2 C1 1.380(5) .
N2 N1 1.423(5) .
C1 N5 1.236(5) .
C1 O1 1.275(5) .
N5 H5A 0.8600 .
N5 H5B 0.8600 .
Ni1 O1 2.046(3) 3
Ni1 O1 2.046(3) .
Ni1 N3 2.118(3) 3
Ni1 N1 2.125(4) .
Ni1 N1 2.125(4) 3
N4 H4A 0.8600 .
N4 H4B 0.8600 .
N1 H2 0.71(7) .
N1 H1 0.75(5) .

loop_
_geom_torsion_atom_site_label_1
_geom_torsion_atom_site_label_2
_geom_torsion_atom_site_label_3
_geom_torsion_atom_site_label_4
_geom_torsion
_geom_torsion_site_symmetry_1
_geom_torsion_site_symmetry_4
N1 N2 C1 N5 -167.7(4) . .
N1 N2 C1 O1 13.8(5) . .
N4 N3 Ni1 O1 -23.6(3) . 3
N4 N3 Ni1 O1 156.4(3) . .
N4 N3 Ni1 N3 -118.8(8) . 3
N4 N3 Ni1 N1 -124.6(3) . .
N4 N3 Ni1 N1 55.4(3) . 3
C1 N2 N1 Ni1 -23.7(4) . .
O1 Ni1 N1 N2 -160.7(2) 3 .
O1 Ni1 N1 N2 19.3(2) . .
N3 Ni1 N1 N2 -68.3(3) . .
N3 Ni1 N1 N2 111.7(3) 3 .
N1 Ni1 N1 N2 160(63) 3 .
N5 C1 O1 Ni1 -173.0(3) . .
N2 C1 O1 Ni1 5.3(4) . .
O1 Ni1 O1 C1 -15.4(3) 3 .
N3 Ni1 O1 C1 73.4(3) . .
N3 Ni1 O1 C1 -106.6(3) 3 .
N1 Ni1 O1 C1 -14.5(3) . .
N1 Ni1 O1 C1 165.5(3) 3 .
